data_4036922
loop_
_publ_author_name
'Gupta, Riddhi'
'Gonnade, Rajesh G.'
'Bedekar, Ashutosh V.'

_publ_section_title
;
 Application of Roof-Shape Amines as Chiral Solvating Agents for
 Discrimination of Optically Active Acids by NMR Spectroscopy: Study of
 Match-Mismatch Effect and Crystal Structure of the Diastereomeric Salts.
;
_journal_issue 17
_journal_name_full 'The Journal of organic chemistry'
_journal_page_first 7384
_journal_page_last 7392
_journal_paper_doi 10.1021/acs.joc.6b00935
_journal_volume 81
_journal_year 2016
_chemical_absolute_configuration syn
_chemical_formula_moiety 'C25 H36 N1, C8 H7 O3'
_chemical_formula_sum 'C33 H33 N O3'
_chemical_formula_weight 491.60
_space_group_crystal_system monoclinic
_space_group_IT_number 4
_space_group_name_Hall 'P 2yb'
_space_group_name_H-M_alt 'P 1 21 1'
_atom_sites_solution_hydrogens geom
_audit_creation_method SHELXL-2013
_cell_angle_alpha 90
_cell_angle_beta 92.421(7)
_cell_angle_gamma 90
_cell_formula_units_Z 4
_cell_length_a 9.7297(14)
_cell_length_b 24.373(4)
_cell_length_c 12.012(2)
_cell_measurement_reflns_used 1595
_cell_measurement_temperature 150(2)
_cell_measurement_theta_max 19.54
_cell_measurement_theta_min 2.38
_cell_volume 2846.0(8)
_computing_cell_refinement 'Bruker SAINT'
_computing_data_collection 'Bruker APEX2'
_computing_data_reduction 'Bruker SAINT'
_computing_molecular_graphics 'Bruker SHELXTL'
_computing_publication_material 'Bruker SHELXTL'
_computing_structure_refinement 'SHELXL-2013 (Sheldrick, 2013)'
_computing_structure_solution 'SHELXS-97 (Sheldrick, 2008)'
_diffrn_ambient_temperature 150(2)
_diffrn_measured_fraction_theta_full 0.837
_diffrn_measured_fraction_theta_max 0.861
_diffrn_measurement_device_type 'Bruker APEX-II CCD'
_diffrn_measurement_method '\f and \w scans'
_diffrn_radiation_monochromator graphite
_diffrn_radiation_source 'fine focus sealed tube'
_diffrn_radiation_type MoK\a
_diffrn_radiation_wavelength 0.71073
_diffrn_reflns_av_R_equivalents 0.0689
_diffrn_reflns_av_unetI/netI 0.1541
_diffrn_reflns_Laue_measured_fraction_full 0.837
_diffrn_reflns_Laue_measured_fraction_max 0.861
_diffrn_reflns_limit_h_max 11
_diffrn_reflns_limit_h_min -11
_diffrn_reflns_limit_k_max 28
_diffrn_reflns_limit_k_min -27
_diffrn_reflns_limit_l_max 12
_diffrn_reflns_limit_l_min -12
_diffrn_reflns_number 13867
_diffrn_reflns_point_group_measured_fraction_full 0.762
_diffrn_reflns_point_group_measured_fraction_max 0.784
_diffrn_reflns_theta_full 25.242
_diffrn_reflns_theta_max 24.999
_diffrn_reflns_theta_min 1.671
_exptl_absorpt_coefficient_mu 0.073
_exptl_absorpt_correction_T_max 0.985
_exptl_absorpt_correction_T_min 0.974
_exptl_absorpt_correction_type multi-scan
_exptl_absorpt_process_details 'BRUKER SADABS'
_exptl_crystal_colour COLOURLESS
_exptl_crystal_density_diffrn 1.147
_exptl_crystal_description PLATE
_exptl_crystal_F_000 1048
_exptl_crystal_size_max 0.360
_exptl_crystal_size_mid 0.310
_exptl_crystal_size_min 0.210
_refine_diff_density_max 0.280
_refine_diff_density_min -0.303
_refine_diff_density_rms 0.063
_refine_ls_abs_structure_details
;
 Flack x determined using 1570 quotients [(I+)-(I-)]/[(I+)+(I-)]
 (Parsons and Flack (2004), Acta Cryst. A60, s61).
;
_refine_ls_abs_structure_Flack -0.3(10)
_refine_ls_extinction_coef 0.0022(4)
_refine_ls_extinction_expression Fc^*^=kFc[1+0.001xFc^2^\l^3^/sin(2\q)]^-1/4^
_refine_ls_extinction_method SHELXL
_refine_ls_goodness_of_fit_ref 1.075
_refine_ls_hydrogen_treatment constr
_refine_ls_matrix_type full
_refine_ls_number_parameters 671
_refine_ls_number_reflns 7860
_refine_ls_number_restraints 181
_refine_ls_restrained_S_all 1.078
_refine_ls_R_factor_all 0.1501
_refine_ls_R_factor_gt 0.0991
_refine_ls_shift/su_max 0.000
_refine_ls_shift/su_mean 0.000
_refine_ls_structure_factor_coef Fsqd
_refine_ls_weighting_details 'w=1/[\s^2^(Fo^2^)+5.2712P] where P=(Fo^2^+2Fc^2^)/3'
_refine_ls_weighting_scheme calc
_refine_ls_wR_factor_gt 0.1307
_refine_ls_wR_factor_ref 0.1486
_reflns_Friedel_coverage 0.775
_reflns_Friedel_fraction_full 0.683
_reflns_Friedel_fraction_max 0.702
_reflns_number_gt 5207
_reflns_number_total 7860
_reflns_threshold_expression 'I > 2\s(I)'
_cod_data_source_file jo6b00935_si_002.cif
_cod_data_source_block RR_S_MA_0m
_cod_depositor_comments
;
The following automatic conversions were performed:

data item '_exptl_absorpt_correction_type' value 'MULTI-SCAN' was
changed to 'multi-scan' in accordance with the
/home/saulius/struct/COD-crude-data/automatic-downloads/DataCite-retrospective/ACS/depositions/lib/dictionaries/cif_core.dic
dictionary named 'cif_core.dic' version 2.4.2 last updated on
2011-04-26.

Automatic conversion script
Id: cif_fix_values 6909 2019-04-08 15:41:33Z antanas 
;
_cod_original_cell_volume 2846.1(8)
_cod_original_sg_symbol_H-M 'P 21'
_cod_database_code 4036922
_shelx_space_group_comment
;
The symmetry employed for this shelxl refinement is uniquely defined
by the following loop, which should always be used as a source of
symmetry information in preference to the above space-group names.
They are only intended as comments.
;
_shelx_estimated_absorpt_t_min 0.974
_shelx_estimated_absorpt_t_max 0.985
_shelxl_version_number 2013-3

loop_
_space_group_symop_operation_xyz
'x, y, z'
'-x, y+1/2, -z'

loop_
_atom_site_label
_atom_site_type_symbol
_atom_site_fract_x
_atom_site_fract_y
_atom_site_fract_z
_atom_site_U_iso_or_equiv
_atom_site_adp_type
_atom_site_occupancy
_atom_site_site_symmetry_order
_atom_site_calc_flag
_atom_site_refinement_flags_posn
_atom_site_refinement_flags_adp
O1 O 0.4927(6) 0.4882(3) 0.2824(6) 0.0254(18) Uani 1 1 d . U
O2 O 0.4491(6) 0.5557(2) 0.4001(5) 0.0188(16) Uani 1 1 d . U
O3 O 0.7393(6) 0.5266(2) 0.2454(6) 0.0245(18) Uani 1 1 d . .
H3 H 0.7457 0.4922 0.2482 0.037 Uiso 1 1 calc R U
N1 N 0.6440(8) 0.4295(3) 1.1365(7) 0.0149(19) Uani 1 1 d . U
H1C H 0.7425 0.4270 1.1197 0.018 Uiso 1 1 calc R U
H1D H 0.6353 0.4577 1.1950 0.018 Uiso 1 1 calc R U
C1 C 0.7550(10) 0.5092(4) 0.9582(8) 0.018(2) Uani 1 1 d . U
H1A H 0.8242 0.4897 1.0077 0.021 Uiso 1 1 calc R U
C2 C 0.6082(9) 0.5072(4) 1.0037(8) 0.016(2) Uani 1 1 d . U
H2 H 0.6086 0.5297 1.0734 0.019 Uiso 1 1 calc R U
C3 C 0.5037(10) 0.5341(4) 0.9173(9) 0.028(3) Uani 1 1 d . .
H3A H 0.4416 0.5057 0.8842 0.034 Uiso 1 1 calc R U
H3B H 0.4471 0.5617 0.9546 0.034 Uiso 1 1 calc R U
C4 C 0.5866(10) 0.5619(4) 0.8244(9) 0.026(3) Uani 1 1 d . .
H4 H 0.5247 0.5824 0.7704 0.031 Uiso 1 1 calc R U
C5 C 0.6946(10) 0.5993(4) 0.8784(9) 0.022(3) Uani 1 1 d . .
C6 C 0.7858(9) 0.5708(4) 0.9489(8) 0.016(2) Uani 1 1 d . .
C7 C 0.8891(10) 0.5977(4) 1.0097(9) 0.028(3) Uani 1 1 d . .
H7 H 0.9492 0.5777 1.0591 0.034 Uiso 1 1 calc R U
C8 C 0.9049(12) 0.6545(4) 0.9983(10) 0.037(3) Uani 1 1 d . .
H8 H 0.9768 0.6736 1.0379 0.044 Uiso 1 1 calc R U
C9 C 0.8115(13) 0.6824(4) 0.9266(11) 0.042(4) Uani 1 1 d . .
H9 H 0.8201 0.7210 0.9185 0.051 Uiso 1 1 calc R U
C10 C 0.7060(13) 0.6551(5) 0.8665(11) 0.042(3) Uani 1 1 d . .
H10 H 0.6435 0.6748 0.8184 0.050 Uiso 1 1 calc R U
C11 C 0.7486(10) 0.4865(4) 0.8394(9) 0.021(3) Uani 1 1 d . U
C12 C 0.6570(10) 0.5155(4) 0.7691(9) 0.024(3) Uani 1 1 d . U
C13 C 0.6393(11) 0.4995(4) 0.6575(10) 0.035(3) Uani 1 1 d . U
H13 H 0.5788 0.5191 0.6078 0.042 Uiso 1 1 calc R U
C14 C 0.7119(12) 0.4541(4) 0.6207(11) 0.039(3) Uani 1 1 d . U
H14 H 0.6997 0.4427 0.5453 0.047 Uiso 1 1 calc R U
C15 C 0.7999(11) 0.4258(4) 0.6907(10) 0.030(3) Uani 1 1 d . U
H15 H 0.8499 0.3956 0.6630 0.037 Uiso 1 1 calc R U
C16 C 0.8180(10) 0.4408(4) 0.8043(9) 0.026(3) Uani 1 1 d . U
H16 H 0.8759 0.4202 0.8543 0.031 Uiso 1 1 calc R U
C17 C 0.5655(10) 0.4487(4) 1.0333(8) 0.019(2) Uani 1 1 d . U
H17A H 0.4657 0.4477 1.0458 0.023 Uiso 1 1 calc R U
H17B H 0.5840 0.4238 0.9705 0.023 Uiso 1 1 calc R U
C18 C 0.6006(10) 0.3758(4) 1.1825(8) 0.019(2) Uani 1 1 d . U
H18 H 0.5009 0.3781 1.1990 0.022 Uiso 1 1 calc R U
C19 C 0.6820(11) 0.3661(4) 1.2908(9) 0.030(3) Uani 1 1 d . U
H19A H 0.7801 0.3634 1.2761 0.045 Uiso 1 1 calc R U
H19B H 0.6515 0.3318 1.3247 0.045 Uiso 1 1 calc R U
H19C H 0.6671 0.3967 1.3418 0.045 Uiso 1 1 calc R U
C20 C 0.6187(10) 0.3302(4) 1.0972(9) 0.021(3) Uani 1 1 d . .
C21 C 0.7438(11) 0.3191(4) 1.0558(9) 0.028(3) Uani 1 1 d . .
H21 H 0.8211 0.3408 1.0787 0.033 Uiso 1 1 calc R U
C22 C 0.7599(14) 0.2764(5) 0.9800(11) 0.052(4) Uani 1 1 d . .
H22 H 0.8474 0.2690 0.9512 0.063 Uiso 1 1 calc R U
C23 C 0.6482(16) 0.2455(5) 0.9480(11) 0.056(4) Uani 1 1 d . .
H23 H 0.6591 0.2159 0.8976 0.067 Uiso 1 1 calc R U
C24 C 0.5218(16) 0.2560(5) 0.9866(11) 0.055(4) Uani 1 1 d . .
H24 H 0.4459 0.2339 0.9623 0.066 Uiso 1 1 calc R U
C25 C 0.5009(12) 0.2998(4) 1.0633(10) 0.039(3) Uani 1 1 d . .
H25 H 0.4126 0.3079 1.0899 0.047 Uiso 1 1 calc R U
C26 C 0.5289(10) 0.5291(4) 0.3424(8) 0.017(2) Uani 1 1 d . U
C27 C 0.6801(9) 0.5461(3) 0.3437(9) 0.018(3) Uani 1 1 d . U
H27 H 0.7287 0.5282 0.4091 0.022 Uiso 1 1 calc R U
C28 C 0.6991(9) 0.6080(4) 0.3549(9) 0.018(2) Uani 1 1 d . U
C29 C 0.7102(10) 0.6315(4) 0.4603(10) 0.028(3) Uani 1 1 d . U
H29 H 0.7065 0.6088 0.5244 0.034 Uiso 1 1 calc R U
C30 C 0.7265(11) 0.6878(5) 0.4730(12) 0.044(4) Uani 1 1 d . .
H30 H 0.7364 0.7033 0.5454 0.053 Uiso 1 1 calc R U
C31 C 0.7284(11) 0.7212(5) 0.3797(14) 0.054(4) Uani 1 1 d . .
H31 H 0.7379 0.7598 0.3878 0.064 Uiso 1 1 calc R U
C32 C 0.7161(10) 0.6979(5) 0.2745(12) 0.043(4) Uani 1 1 d . .
H32 H 0.7187 0.7205 0.2103 0.052 Uiso 1 1 calc R U
C33 C 0.7000(10) 0.6413(4) 0.2626(10) 0.034(3) Uani 1 1 d . .
H33 H 0.6897 0.6257 0.1903 0.041 Uiso 1 1 calc R U
O1' O -0.0059(6) 0.4961(3) 0.2568(6) 0.0265(18) Uani 1 1 d . U
O2' O -0.0559(7) 0.4285(3) 0.1365(6) 0.0244(18) Uani 1 1 d . .
O3' O 0.2313(6) 0.4565(3) 0.3225(6) 0.0254(19) Uani 1 1 d . U
H3' H 0.3102 0.4616 0.2988 0.038 Uiso 1 1 calc R U
N1' N 0.1668(7) 0.5699(3) 0.3608(6) 0.017(2) Uani 1 1 d . .
H1E H 0.1411 0.5325 0.3358 0.020 Uiso 1 1 calc R U
H1F H 0.2650 0.5692 0.3860 0.020 Uiso 1 1 calc R U
C1' C 0.2439(9) 0.5364(3) 0.6010(8) 0.015(2) Uani 1 1 d . U
H1'1 H 0.3092 0.5258 0.5427 0.019 Uiso 1 1 calc R U
C2' C 0.0921(9) 0.5423(4) 0.5507(8) 0.017(2) Uani 1 1 d . U
H2' H 0.0608 0.5060 0.5202 0.021 Uiso 1 1 calc R U
C3' C -0.0020(9) 0.5592(4) 0.6468(8) 0.023(3) Uani 1 1 d . U
H3'1 H -0.0745 0.5312 0.6555 0.027 Uiso 1 1 calc R U
H3'2 H -0.0472 0.5947 0.6288 0.027 Uiso 1 1 calc R U
C4' C 0.0881(10) 0.5647(4) 0.7593(9) 0.027(3) Uani 1 1 d . U
H4' H 0.0309 0.5752 0.8232 0.033 Uiso 1 1 calc R U
C5' C 0.1577(10) 0.5093(4) 0.7782(9) 0.022(3) Uani 1 1 d . U
C6' C 0.2385(9) 0.4939(4) 0.6911(8) 0.018(2) Uani 1 1 d . U
C7' C 0.3060(10) 0.4446(4) 0.6958(10) 0.028(3) Uani 1 1 d . .
H7' H 0.3638 0.4343 0.6375 0.033 Uiso 1 1 calc R U
C8' C 0.2896(12) 0.4093(4) 0.7868(11) 0.040(4) Uani 1 1 d . .
H8' H 0.3332 0.3744 0.7889 0.048 Uiso 1 1 calc R U
C9' C 0.2096(12) 0.4257(5) 0.8732(11) 0.042(4) Uani 1 1 d . .
H9' H 0.2004 0.4021 0.9354 0.050 Uiso 1 1 calc R U
C10' C 0.1423(10) 0.4761(4) 0.8706(10) 0.034(3) Uani 1 1 d . .
H10' H 0.0877 0.4875 0.9301 0.041 Uiso 1 1 calc R U
C11' C 0.2798(9) 0.5924(3) 0.6512(8) 0.016(2) Uani 1 1 d . U
C12' C 0.1966(10) 0.6069(4) 0.7383(9) 0.020(3) Uani 1 1 d . .
C13' C 0.2126(12) 0.6567(4) 0.7891(9) 0.032(3) Uani 1 1 d . .
H13' H 0.1562 0.6663 0.8487 0.039 Uiso 1 1 calc R U
C14' C 0.3116(11) 0.6937(4) 0.7538(10) 0.031(3) Uani 1 1 d . .
H14' H 0.3239 0.7281 0.7902 0.038 Uiso 1 1 calc R U
C15' C 0.3922(10) 0.6798(4) 0.6646(9) 0.027(3) Uani 1 1 d . .
H15' H 0.4575 0.7052 0.6386 0.032 Uiso 1 1 calc R U
C16' C 0.3772(9) 0.6288(4) 0.6137(9) 0.018(3) Uani 1 1 d . .
H16' H 0.4330 0.6190 0.5539 0.022 Uiso 1 1 calc R U
C17' C 0.0822(10) 0.5852(4) 0.4571(9) 0.022(3) Uani 1 1 d . .
H17C H -0.0151 0.5891 0.4309 0.026 Uiso 1 1 calc R U
H17D H 0.1137 0.6211 0.4870 0.026 Uiso 1 1 calc R U
C18' C 0.1494(9) 0.6088(4) 0.2630(8) 0.017(2) Uani 1 1 d . .
H18' H 0.0504 0.6090 0.2369 0.020 Uiso 1 1 calc R U
C19' C 0.2365(10) 0.5866(4) 0.1680(9) 0.030(3) Uani 1 1 d . .
H19D H 0.3344 0.5907 0.1888 0.044 Uiso 1 1 calc R U
H19E H 0.2148 0.6073 0.0996 0.044 Uiso 1 1 calc R U
H19F H 0.2154 0.5477 0.1556 0.044 Uiso 1 1 calc R U
C20' C 0.1909(9) 0.6666(4) 0.2948(9) 0.020(3) Uani 1 1 d . .
C21' C 0.0927(10) 0.7083(4) 0.2772(9) 0.026(3) Uani 1 1 d . .
H21' H 0.0022 0.6998 0.2497 0.031 Uiso 1 1 calc R U
C22' C 0.1303(12) 0.7626(5) 0.3009(10) 0.038(3) Uani 1 1 d . .
H22' H 0.0650 0.7910 0.2870 0.046 Uiso 1 1 calc R U
C23' C 0.2586(13) 0.7759(5) 0.3435(11) 0.042(4) Uani 1 1 d . .
H23' H 0.2824 0.8131 0.3579 0.050 Uiso 1 1 calc R U
C24' C 0.3533(11) 0.7345(4) 0.3654(10) 0.033(3) Uani 1 1 d . .
H24' H 0.4409 0.7431 0.3989 0.039 Uiso 1 1 calc R U
C25' C 0.3203(10) 0.6797(4) 0.3382(8) 0.022(3) Uani 1 1 d . .
H25' H 0.3873 0.6516 0.3497 0.026 Uiso 1 1 calc R U
C26' C 0.0191(10) 0.4517(4) 0.2085(9) 0.021(3) Uani 1 1 d . U
C27' C 0.1553(9) 0.4224(4) 0.2474(9) 0.017(2) Uani 1 1 d . U
H27' H 0.2112 0.4143 0.1814 0.021 Uiso 1 1 calc R U
C28' C 0.1142(11) 0.3690(4) 0.3028(10) 0.023(3) Uani 1 1 d . U
C29' C 0.0859(10) 0.3235(4) 0.2413(10) 0.034(3) Uani 1 1 d . .
H29' H 0.1001 0.3240 0.1635 0.041 Uiso 1 1 calc R U
C30' C 0.0369(12) 0.2763(5) 0.2892(14) 0.052(4) Uani 1 1 d . .
H30' H 0.0206 0.2443 0.2454 0.062 Uiso 1 1 calc R U
C31' C 0.0116(13) 0.2761(5) 0.4019(15) 0.066(5) Uani 1 1 d . .
H31' H -0.0264 0.2445 0.4354 0.079 Uiso 1 1 calc R U
C32' C 0.0425(14) 0.3224(6) 0.4655(13) 0.068(5) Uani 1 1 d . .
H32' H 0.0264 0.3225 0.5429 0.081 Uiso 1 1 calc R U
C33' C 0.0972(11) 0.3690(5) 0.4155(11) 0.040(3) Uani 1 1 d . .
H33' H 0.1223 0.4002 0.4591 0.048 Uiso 1 1 calc R U

loop_
_atom_site_aniso_label
_atom_site_aniso_U_11
_atom_site_aniso_U_22
_atom_site_aniso_U_33
_atom_site_aniso_U_23
_atom_site_aniso_U_13
_atom_site_aniso_U_12
O1 0.021(3) 0.028(3) 0.027(3) -0.005(2) 0.006(2) -0.002(2)
O2 0.014(2) 0.020(2) 0.022(3) -0.005(2) 0.006(2) 0.002(2)
O3 0.024(4) 0.021(4) 0.029(5) -0.007(3) 0.006(4) -0.004(3)
N1 0.012(3) 0.016(3) 0.016(4) -0.001(3) -0.001(3) -0.002(3)
C1 0.014(4) 0.020(4) 0.018(4) 0.005(3) 0.003(3) 0.000(3)
C2 0.013(4) 0.018(4) 0.016(4) 0.000(3) 0.005(3) 0.001(3)
C3 0.023(6) 0.031(6) 0.031(8) -0.005(5) 0.007(6) 0.004(5)
C4 0.020(6) 0.027(6) 0.029(8) 0.011(5) -0.013(5) -0.004(5)
C5 0.011(6) 0.029(6) 0.025(8) 0.006(5) 0.007(5) 0.005(5)
C6 0.006(5) 0.025(6) 0.019(7) -0.003(5) 0.007(5) -0.003(4)
C7 0.023(7) 0.043(7) 0.019(8) -0.001(6) 0.010(6) -0.011(5)
C8 0.027(7) 0.044(8) 0.039(9) -0.008(6) 0.010(7) -0.020(6)
C9 0.044(8) 0.022(7) 0.061(11) -0.006(7) 0.016(8) -0.005(6)
C10 0.043(8) 0.040(8) 0.042(10) 0.008(7) 0.004(7) -0.002(6)
C11 0.018(4) 0.022(4) 0.022(4) 0.001(3) 0.002(3) 0.001(3)
C12 0.022(4) 0.027(4) 0.023(4) 0.000(3) 0.001(3) -0.007(3)
C13 0.034(4) 0.035(4) 0.036(5) 0.004(4) 0.003(4) -0.009(3)
C14 0.039(4) 0.040(4) 0.039(5) -0.002(4) 0.003(4) -0.013(4)
C15 0.033(4) 0.025(4) 0.034(5) -0.005(3) 0.008(4) -0.008(3)
C16 0.023(4) 0.027(4) 0.028(4) 0.001(3) 0.003(3) -0.004(3)
C17 0.018(4) 0.019(4) 0.020(4) 0.000(3) 0.001(3) 0.000(3)
C18 0.014(4) 0.020(4) 0.022(4) -0.002(3) 0.004(3) 0.001(3)
C19 0.036(6) 0.029(5) 0.025(6) 0.001(5) 0.005(5) 0.004(5)
C20 0.012(6) 0.029(6) 0.022(8) -0.005(5) 0.008(5) 0.000(5)
C21 0.024(7) 0.025(6) 0.035(9) -0.003(6) 0.009(6) -0.003(5)
C22 0.071(11) 0.030(7) 0.057(11) -0.001(7) 0.026(9) 0.002(7)
C23 0.092(12) 0.039(8) 0.039(10) -0.015(7) 0.027(9) -0.022(8)
C24 0.078(11) 0.043(8) 0.042(11) 0.002(7) -0.015(9) -0.026(8)
C25 0.044(8) 0.030(7) 0.043(10) 0.010(6) 0.005(7) -0.008(6)
C26 0.016(4) 0.015(4) 0.018(4) 0.002(3) 0.004(3) 0.001(3)
C27 0.013(4) 0.022(4) 0.020(4) -0.004(3) 0.003(3) 0.002(3)
C28 0.009(4) 0.023(4) 0.021(4) 0.000(3) 0.001(3) -0.001(3)
C29 0.025(4) 0.030(4) 0.030(4) -0.004(3) 0.004(3) -0.001(3)
C30 0.024(7) 0.054(9) 0.054(11) -0.027(8) 0.016(7) -0.008(6)
C31 0.014(7) 0.039(8) 0.108(15) -0.013(9) -0.001(8) 0.000(6)
C32 0.012(7) 0.043(8) 0.076(12) 0.013(8) 0.010(7) -0.010(6)
C33 0.017(6) 0.036(7) 0.048(10) -0.014(6) -0.001(6) -0.007(5)
O1' 0.015(4) 0.026(4) 0.037(5) -0.013(3) -0.008(3) 0.005(3)
O2' 0.022(4) 0.025(4) 0.026(5) 0.001(4) -0.005(4) -0.001(3)
O3' 0.006(4) 0.037(4) 0.033(5) -0.007(3) 0.002(3) -0.005(3)
N1' 0.010(5) 0.020(4) 0.022(6) -0.004(4) 0.002(4) -0.004(3)
C1' 0.012(4) 0.019(4) 0.015(4) -0.003(3) 0.003(3) 0.000(3)
C2' 0.013(4) 0.021(4) 0.019(4) -0.004(3) 0.002(3) 0.000(3)
C3' 0.018(4) 0.026(4) 0.024(4) 0.001(3) 0.003(3) -0.003(3)
C4' 0.022(4) 0.033(4) 0.028(4) 0.000(3) 0.006(3) 0.000(3)
C5' 0.018(4) 0.025(4) 0.024(4) 0.001(3) 0.003(3) -0.004(3)
C6' 0.014(4) 0.022(4) 0.019(4) 0.000(3) -0.001(3) -0.004(3)
C7' 0.021(6) 0.019(6) 0.044(9) -0.008(6) 0.009(6) -0.018(5)
C8' 0.033(8) 0.012(6) 0.075(11) 0.000(6) 0.003(8) -0.012(5)
C9' 0.026(7) 0.049(8) 0.049(10) 0.030(7) -0.015(7) -0.023(6)
C10' 0.008(6) 0.054(8) 0.040(9) 0.000(7) 0.001(6) -0.010(6)
C11' 0.012(4) 0.016(4) 0.018(4) -0.002(3) 0.002(3) 0.003(3)
C12' 0.013(6) 0.028(6) 0.019(8) -0.001(5) -0.007(5) 0.008(5)
C13' 0.040(8) 0.043(7) 0.014(8) 0.000(6) 0.015(6) 0.004(6)
C14' 0.030(7) 0.021(6) 0.043(9) -0.001(6) -0.004(7) 0.016(5)
C15' 0.019(6) 0.033(7) 0.027(8) 0.008(6) -0.009(6) -0.009(5)
C16' 0.010(5) 0.022(6) 0.022(8) 0.001(5) -0.005(5) 0.003(5)
C17' 0.010(6) 0.025(6) 0.031(8) -0.005(5) 0.000(5) -0.004(4)
C18' 0.002(5) 0.034(6) 0.013(7) 0.000(5) -0.004(5) 0.003(4)
C19' 0.022(6) 0.037(7) 0.031(8) 0.001(6) 0.012(6) 0.003(5)
C20' 0.007(6) 0.030(6) 0.023(8) 0.004(5) 0.002(5) 0.004(5)
C21' 0.004(6) 0.052(8) 0.023(8) 0.010(6) 0.002(5) -0.004(5)
C22' 0.029(8) 0.043(8) 0.042(10) -0.001(6) 0.006(7) 0.022(6)
C23' 0.042(9) 0.034(7) 0.050(10) -0.008(6) 0.008(8) -0.007(6)
C24' 0.020(7) 0.031(7) 0.048(10) -0.005(6) 0.000(6) 0.001(5)
C25' 0.023(6) 0.029(6) 0.013(7) 0.007(5) 0.001(5) 0.013(5)
C26' 0.020(4) 0.024(4) 0.020(4) 0.004(3) 0.003(3) 0.001(3)
C27' 0.013(4) 0.020(4) 0.019(4) -0.003(3) 0.002(3) 0.000(3)
C28' 0.020(4) 0.024(4) 0.025(4) 0.001(3) -0.002(3) 0.005(3)
C29' 0.021(7) 0.034(7) 0.047(9) 0.001(6) 0.003(6) 0.009(5)
C30' 0.031(8) 0.033(7) 0.093(14) -0.008(8) 0.012(9) 0.000(6)
C31' 0.042(9) 0.031(8) 0.128(17) 0.039(9) 0.034(10) 0.016(7)
C32' 0.076(12) 0.064(10) 0.064(12) 0.030(9) 0.005(9) 0.005(9)
C33' 0.033(8) 0.034(7) 0.052(10) 0.007(7) -0.012(7) 0.005(6)

loop_
_atom_type_symbol
_atom_type_description
_atom_type_scat_dispersion_real
_atom_type_scat_dispersion_imag
_atom_type_scat_source
C C 0.0033 0.0016 'International Tables Vol C Tables 4.2.6.8 and 6.1.1.4'
H H 0.0000 0.0000 'International Tables Vol C Tables 4.2.6.8 and 6.1.1.4'
N N 0.0061 0.0033 'International Tables Vol C Tables 4.2.6.8 and 6.1.1.4'
O O 0.0106 0.0060 'International Tables Vol C Tables 4.2.6.8 and 6.1.1.4'

loop_
_geom_angle_atom_site_label_1
_geom_angle_atom_site_label_2
_geom_angle_atom_site_label_3
_geom_angle
C27 O3 H3 109.5
C18 N1 C17 116.0(7)
C18 N1 H1C 108.3
C17 N1 H1C 108.3
C18 N1 H1D 108.3
C17 N1 H1D 108.3
H1C N1 H1D 107.4
C11 C1 C6 106.7(8)
C11 C1 C2 108.4(8)
C6 C1 C2 104.0(7)
C11 C1 H1A 112.4
C6 C1 H1A 112.4
C2 C1 H1A 112.4
C17 C2 C1 111.9(7)
C17 C2 C3 111.6(8)
C1 C2 C3 109.6(8)
C17 C2 H2 107.9
C1 C2 H2 107.9
C3 C2 H2 107.9
C4 C3 C2 108.3(8)
C4 C3 H3A 110.0
C2 C3 H3A 110.0
C4 C3 H3B 110.0
C2 C3 H3B 110.0
H3A C3 H3B 108.4
C12 C4 C5 108.9(8)
C12 C4 C3 104.5(8)
C5 C4 C3 109.0(9)
C12 C4 H4 111.4
C5 C4 H4 111.4
C3 C4 H4 111.4
C10 C5 C6 120.5(11)
C10 C5 C4 127.5(10)
C6 C5 C4 112.0(9)
C7 C6 C5 121.2(9)
C7 C6 C1 124.3(10)
C5 C6 C1 114.4(9)
C6 C7 C8 119.8(11)
C6 C7 H7 120.1
C8 C7 H7 120.1
C9 C8 C7 117.9(11)
C9 C8 H8 121.0
C7 C8 H8 121.0
C10 C9 C8 122.0(10)
C10 C9 H9 119.0
C8 C9 H9 119.0
C5 C10 C9 118.6(12)
C5 C10 H10 120.7
C9 C10 H10 120.7
C16 C11 C12 122.3(10)
C16 C11 C1 125.3(10)
C12 C11 C1 112.3(9)
C11 C12 C13 119.1(10)
C11 C12 C4 114.1(9)
C13 C12 C4 126.7(10)
C14 C13 C12 118.8(11)
C14 C13 H13 120.6
C12 C13 H13 120.6
C15 C14 C13 121.2(12)
C15 C14 H14 119.4
C13 C14 H14 119.4
C14 C15 C16 120.9(11)
C14 C15 H15 119.5
C16 C15 H15 119.5
C11 C16 C15 117.5(11)
C11 C16 H16 121.3
C15 C16 H16 121.3
N1 C17 C2 110.4(8)
N1 C17 H17A 109.6
C2 C17 H17A 109.6
N1 C17 H17B 109.6
C2 C17 H17B 109.6
H17A C17 H17B 108.1
N1 C18 C19 108.1(8)
N1 C18 C20 110.4(8)
C19 C18 C20 113.1(8)
N1 C18 H18 108.4
C19 C18 H18 108.4
C20 C18 H18 108.4
C18 C19 H19A 109.5
C18 C19 H19B 109.5
H19A C19 H19B 109.5
C18 C19 H19C 109.5
H19A C19 H19C 109.5
H19B C19 H19C 109.5
C21 C20 C25 121.3(10)
C21 C20 C18 121.3(9)
C25 C20 C18 117.5(9)
C20 C21 C22 120.8(11)
C20 C21 H21 119.6
C22 C21 H21 119.6
C23 C22 C21 119.1(12)
C23 C22 H22 120.5
C21 C22 H22 120.5
C24 C23 C22 121.4(13)
C24 C23 H23 119.3
C22 C23 H23 119.3
C23 C24 C25 121.2(13)
C23 C24 H24 119.4
C25 C24 H24 119.4
C20 C25 C24 116.2(11)
C20 C25 H25 121.9
C24 C25 H25 121.9
O2 C26 O1 124.1(9)
O2 C26 C27 118.3(8)
O1 C26 C27 117.6(8)
O3 C27 C28 110.7(8)
O3 C27 C26 108.9(8)
C28 C27 C26 112.5(7)
O3 C27 H27 108.2
C28 C27 H27 108.2
C26 C27 H27 108.2
C33 C28 C29 119.2(9)
C33 C28 C27 121.2(10)
C29 C28 C27 119.5(10)
C30 C29 C28 120.8(11)
C30 C29 H29 119.6
C28 C29 H29 119.6
C29 C30 C31 119.8(12)
C29 C30 H30 120.1
C31 C30 H30 120.1
C32 C31 C30 119.5(12)
C32 C31 H31 120.2
C30 C31 H31 120.2
C31 C32 C33 120.2(13)
C31 C32 H32 119.9
C33 C32 H32 119.9
C28 C33 C32 120.4(12)
C28 C33 H33 119.8
C32 C33 H33 119.8
C27' O3' H3' 109.5
C17' N1' C18' 113.4(7)
C17' N1' H1E 108.9
C18' N1' H1E 108.9
C17' N1' H1F 108.9
C18' N1' H1F 108.9
H1E N1' H1F 107.7
C6' C1' C11' 110.3(8)
C6' C1' C2' 106.1(7)
C11' C1' C2' 105.4(7)
C6' C1' H1'1 111.6
C11' C1' H1'1 111.6
C2' C1' H1'1 111.6
C17' C2' C3' 109.9(8)
C17' C2' C1' 111.7(7)
C3' C2' C1' 108.0(8)
C17' C2' H2' 109.0
C3' C2' H2' 109.0
C1' C2' H2' 109.0
C2' C3' C4' 109.4(8)
C2' C3' H3'1 109.8
C4' C3' H3'1 109.8
C2' C3' H3'2 109.8
C4' C3' H3'2 109.8
H3'1 C3' H3'2 108.2
C12' C4' C5' 108.7(8)
C12' C4' C3' 106.3(8)
C5' C4' C3' 106.2(8)
C12' C4' H4' 111.8
C5' C4' H4' 111.8
C3' C4' H4' 111.8
C10' C5' C6' 122.0(10)
C10' C5' C4' 125.0(10)
C6' C5' C4' 113.0(9)
C7' C6' C5' 119.6(10)
C7' C6' C1' 127.2(9)
C5' C6' C1' 113.2(8)
C6' C7' C8' 119.9(10)
C6' C7' H7' 120.0
C8' C7' H7' 120.0
C9' C8' C7' 119.5(10)
C9' C8' H8' 120.2
C7' C8' H8' 120.2
C8' C9' C10' 121.1(11)
C8' C9' H9' 119.4
C10' C9' H9' 119.4
C5' C10' C9' 117.8(11)
C5' C10' H10' 121.1
C9' C10' H10' 121.1
C16' C11' C12' 120.5(9)
C16' C11' C1' 126.3(8)
C12' C11' C1' 113.1(8)
C13' C12' C11' 120.1(9)
C13' C12' C4' 127.0(9)
C11' C12' C4' 112.8(9)
C12' C13' C14' 120.3(10)
C12' C13' H13' 119.8
C14' C13' H13' 119.8
C15' C14' C13' 119.5(10)
C15' C14' H14' 120.2
C13' C14' H14' 120.2
C16' C15' C14' 120.2(9)
C16' C15' H15' 119.9
C14' C15' H15' 119.9
C11' C16' C15' 119.4(9)
C11' C16' H16' 120.3
C15' C16' H16' 120.3
N1' C17' C2' 112.2(7)
N1' C17' H17C 109.2
C2' C17' H17C 109.2
N1' C17' H17D 109.2
C2' C17' H17D 109.2
H17C C17' H17D 107.9
C20' C18' N1' 111.6(8)
C20' C18' C19' 111.3(8)
N1' C18' C19' 107.8(7)
C20' C18' H18' 108.7
N1' C18' H18' 108.7
C19' C18' H18' 108.7
C18' C19' H19D 109.5
C18' C19' H19E 109.5
H19D C19' H19E 109.5
C18' C19' H19F 109.5
H19D C19' H19F 109.5
H19E C19' H19F 109.5
C25' C20' C21' 119.7(9)
C25' C20' C18' 122.7(8)
C21' C20' C18' 117.7(9)
C22' C21' C20' 118.9(10)
C22' C21' H21' 120.6
C20' C21' H21' 120.6
C23' C22' C21' 121.8(10)
C23' C22' H22' 119.1
C21' C22' H22' 119.1
C22' C23' C24' 119.2(11)
C22' C23' H23' 120.4
C24' C23' H23' 120.4
C23' C24' C25' 120.2(10)
C23' C24' H24' 119.9
C25' C24' H24' 119.9
C20' C25' C24' 120.1(9)
C20' C25' H25' 120.0
C24' C25' H25' 120.0
O2' C26' O1' 126.4(10)
O2' C26' C27' 117.8(9)
O1' C26' C27' 115.7(9)
O3' C27' C28' 111.3(9)
O3' C27' C26' 109.8(8)
C28' C27' C26' 106.6(8)
O3' C27' H27' 109.7
C28' C27' H27' 109.7
C26' C27' H27' 109.7
C29' C28' C33' 120.6(10)
C29' C28' C27' 120.9(10)
C33' C28' C27' 118.3(10)
C28' C29' C30' 121.4(12)
C28' C29' H29' 119.3
C30' C29' H29' 119.3
C29' C30' C31' 119.3(12)
C29' C30' H30' 120.4
C31' C30' H30' 120.4
C30' C31' C32' 119.4(12)
C30' C31' H31' 120.3
C32' C31' H31' 120.3
C31' C32' C33' 120.0(14)
C31' C32' H32' 120.0
C33' C32' H32' 120.0
C28' C33' C32' 119.1(12)
C28' C33' H33' 120.4
C32' C33' H33' 120.4

loop_
_geom_bond_atom_site_label_1
_geom_bond_atom_site_label_2
_geom_bond_distance
O1 C26 1.270(11)
O2 C26 1.245(10)
O3 C27 1.418(11)
O3 H3 0.8400
N1 C18 1.490(11)
N1 C17 1.503(12)
N1 H1C 0.9900
N1 H1D 0.9900
C1 C11 1.529(13)
C1 C6 1.535(12)
C1 C2 1.552(11)
C1 H1A 1.0000
C2 C17 1.532(12)
C2 C3 1.566(13)
C2 H2 1.0000
C3 C4 1.559(13)
C3 H3A 0.9900
C3 H3B 0.9900
C4 C12 1.491(13)
C4 C5 1.516(13)
C4 H4 1.0000
C5 C10 1.373(14)
C5 C6 1.386(13)
C6 C7 1.383(13)
C7 C8 1.402(13)
C7 H7 0.9500
C8 C9 1.402(16)
C8 H8 0.9500
C9 C10 1.398(16)
C9 H9 0.9500
C10 H10 0.9500
C11 C16 1.377(12)
C11 C12 1.395(13)
C12 C13 1.400(14)
C13 C14 1.395(14)
C13 H13 0.9500
C14 C15 1.362(15)
C14 H14 0.9500
C15 C16 1.416(15)
C15 H15 0.9500
C16 H16 0.9500
C17 H17A 0.9900
C17 H17B 0.9900
C18 C19 1.513(13)
C18 C20 1.526(13)
C18 H18 1.0000
C19 H19A 0.9800
C19 H19B 0.9800
C19 H19C 0.9800
C20 C21 1.361(12)
C20 C25 1.410(14)
C21 C22 1.396(14)
C21 H21 0.9500
C22 C23 1.364(17)
C22 H22 0.9500
C23 C24 1.357(18)
C23 H23 0.9500
C24 C25 1.430(16)
C24 H24 0.9500
C25 H25 0.9500
C26 C27 1.529(12)
C27 C28 1.525(12)
C27 H27 1.0000
C28 C33 1.373(14)
C28 C29 1.390(13)
C29 C30 1.388(14)
C29 H29 0.9500
C30 C31 1.386(17)
C30 H30 0.9500
C31 C32 1.386(17)
C31 H31 0.9500
C32 C33 1.395(14)
C32 H32 0.9500
C33 H33 0.9500
O1' C26' 1.256(11)
O2' C26' 1.244(12)
O3' C27' 1.411(11)
O3' H3' 0.8400
N1' C17' 1.495(11)
N1' C18' 1.513(11)
N1' H1E 0.9900
N1' H1F 0.9900
C1' C6' 1.502(12)
C1' C11' 1.526(12)
C1' C2' 1.578(12)
C1' H1'1 1.0000
C2' C17' 1.536(13)
C2' C3' 1.560(12)
C2' H2' 1.0000
C3' C4' 1.584(13)
C3' H3'1 0.9900
C3' H3'2 0.9900
C4' C12' 1.503(13)
C4' C5' 1.523(13)
C4' H4' 1.0000
C5' C10' 1.385(14)
C5' C6' 1.387(13)
C6' C7' 1.368(13)
C7' C8' 1.406(15)
C7' H7' 0.9500
C8' C9' 1.382(16)
C8' H8' 0.9500
C9' C10' 1.393(15)
C9' H9' 0.9500
C10' H10' 0.9500
C11' C16' 1.387(12)
C11' C12' 1.395(13)
C12' C13' 1.366(13)
C13' C14' 1.398(13)
C13' H13' 0.9500
C14' C15' 1.396(14)
C14' H14' 0.9500
C15' C16' 1.390(13)
C15' H15' 0.9500
C16' H16' 0.9500
C17' H17C 0.9900
C17' H17D 0.9900
C18' C20' 1.510(13)
C18' C19' 1.547(12)
C18' H18' 1.0000
C19' H19D 0.9800
C19' H19E 0.9800
C19' H19F 0.9800
C20' C25' 1.379(13)
C20' C21' 1.405(13)
C21' C22' 1.398(14)
C21' H21' 0.9500
C22' C23' 1.368(15)
C22' H22' 0.9500
C23' C24' 1.383(15)
C23' H23' 0.9500
C24' C25' 1.411(13)
C24' H24' 0.9500
C25' H25' 0.9500
C26' C27' 1.560(13)
C27' C28' 1.525(13)
C27' H27' 1.0000
C28' C29' 1.354(14)
C28' C33' 1.371(15)
C29' C30' 1.380(15)
C29' H29' 0.9500
C30' C31' 1.386(19)
C30' H30' 0.9500
C31' C32' 1.389(19)
C31' H31' 0.9500
C32' C33' 1.400(16)
C32' H32' 0.9500
C33' H33' 0.9500

loop_
_geom_torsion_atom_site_label_1
_geom_torsion_atom_site_label_2
_geom_torsion_atom_site_label_3
_geom_torsion_atom_site_label_4
_geom_torsion
C11 C1 C2 C17 74.2(10)
C6 C1 C2 C17 -172.6(9)
C11 C1 C2 C3 -50.2(10)
C6 C1 C2 C3 63.0(10)
C17 C2 C3 C4 -133.6(8)
C1 C2 C3 C4 -9.1(10)
C2 C3 C4 C12 64.4(10)
C2 C3 C4 C5 -51.9(10)
C12 C4 C5 C10 128.5(11)
C3 C4 C5 C10 -118.1(12)
C12 C4 C5 C6 -53.5(11)
C3 C4 C5 C6 59.9(10)
C10 C5 C6 C7 0.8(15)
C4 C5 C6 C7 -177.5(9)
C10 C5 C6 C1 176.8(9)
C4 C5 C6 C1 -1.4(12)
C11 C1 C6 C7 -129.5(10)
C2 C1 C6 C7 116.1(10)
C11 C1 C6 C5 54.6(10)
C2 C1 C6 C5 -59.9(10)
C5 C6 C7 C8 -1.7(14)
C1 C6 C7 C8 -177.4(9)
C6 C7 C8 C9 1.6(15)
C7 C8 C9 C10 -0.7(17)
C6 C5 C10 C9 0.2(16)
C4 C5 C10 C9 178.1(10)
C8 C9 C10 C5 -0.2(18)
C6 C1 C11 C16 129.9(9)
C2 C1 C11 C16 -118.7(10)
C6 C1 C11 C12 -53.4(10)
C2 C1 C11 C12 58.0(10)
C16 C11 C12 C13 -2.9(15)
C1 C11 C12 C13 -179.8(8)
C16 C11 C12 C4 176.9(8)
C1 C11 C12 C4 0.1(12)
C5 C4 C12 C11 54.7(11)
C3 C4 C12 C11 -61.7(11)
C5 C4 C12 C13 -125.4(11)
C3 C4 C12 C13 118.2(11)
C11 C12 C13 C14 1.3(14)
C4 C12 C13 C14 -178.6(9)
C12 C13 C14 C15 -0.7(16)
C13 C14 C15 C16 1.6(16)
C12 C11 C16 C15 3.8(14)
C1 C11 C16 C15 -179.8(9)
C14 C15 C16 C11 -3.1(15)
C18 N1 C17 C2 172.9(7)
C1 C2 C17 N1 71.7(10)
C3 C2 C17 N1 -165.0(7)
C17 N1 C18 C19 -175.0(8)
C17 N1 C18 C20 60.8(10)
N1 C18 C20 C21 58.8(13)
C19 C18 C20 C21 -62.4(13)
N1 C18 C20 C25 -121.4(10)
C19 C18 C20 C25 117.3(11)
C25 C20 C21 C22 -1.5(17)
C18 C20 C21 C22 178.3(10)
C20 C21 C22 C23 -0.2(19)
C21 C22 C23 C24 1(2)
C22 C23 C24 C25 0(2)
C21 C20 C25 C24 2.1(16)
C18 C20 C25 C24 -177.7(9)
C23 C24 C25 C20 -1.1(18)
O2 C26 C27 O3 -157.6(8)
O1 C26 C27 O3 22.7(12)
O2 C26 C27 C28 -34.4(13)
O1 C26 C27 C28 145.8(9)
O3 C27 C28 C33 32.7(13)
C26 C27 C28 C33 -89.5(12)
O3 C27 C28 C29 -149.9(9)
C26 C27 C28 C29 87.9(11)
C33 C28 C29 C30 -2.0(15)
C27 C28 C29 C30 -179.5(9)
C28 C29 C30 C31 1.6(17)
C29 C30 C31 C32 -1.1(17)
C30 C31 C32 C33 0.9(17)
C29 C28 C33 C32 1.9(15)
C27 C28 C33 C32 179.3(9)
C31 C32 C33 C28 -1.4(17)
C6' C1' C2' C17' 179.6(8)
C11' C1' C2' C17' 62.6(9)
C6' C1' C2' C3' 58.6(9)
C11' C1' C2' C3' -58.4(9)
C17' C2' C3' C4' -121.9(8)
C1' C2' C3' C4' 0.2(10)
C2' C3' C4' C12' 58.3(10)
C2' C3' C4' C5' -57.3(10)
C12' C4' C5' C10' 125.4(11)
C3' C4' C5' C10' -120.5(11)
C12' C4' C5' C6' -55.8(12)
C3' C4' C5' C6' 58.3(10)
C10' C5' C6' C7' -0.3(16)
C4' C5' C6' C7' -179.1(9)
C10' C5' C6' C1' -178.4(9)
C4' C5' C6' C1' 2.7(12)
C11' C1' C6' C7' -127.7(10)
C2' C1' C6' C7' 118.6(10)
C11' C1' C6' C5' 50.4(11)
C2' C1' C6' C5' -63.3(10)
C5' C6' C7' C8' 2.0(15)
C1' C6' C7' C8' 179.9(10)
C6' C7' C8' C9' -2.6(16)
C7' C8' C9' C10' 1.4(17)
C6' C5' C10' C9' -0.9(16)
C4' C5' C10' C9' 177.8(10)
C8' C9' C10' C5' 0.3(17)
C6' C1' C11' C16' 133.0(10)
C2' C1' C11' C16' -112.8(10)
C6' C1' C11' C12' -51.2(11)
C2' C1' C11' C12' 62.9(10)
C16' C11' C12' C13' -1.5(16)
C1' C11' C12' C13' -177.5(9)
C16' C11' C12' C4' 174.1(9)
C1' C11' C12' C4' -2.0(12)
C5' C4' C12' C13' -130.1(12)
C3' C4' C12' C13' 115.9(11)
C5' C4' C12' C11' 54.7(12)
C3' C4' C12' C11' -59.3(11)
C11' C12' C13' C14' 0.5(16)
C4' C12' C13' C14' -174.4(10)
C12' C13' C14' C15' 1.3(17)
C13' C14' C15' C16' -2.1(16)
C12' C11' C16' C15' 0.7(15)
C1' C11' C16' C15' 176.2(9)
C14' C15' C16' C11' 1.1(15)
C18' N1' C17' C2' 174.9(8)
C3' C2' C17' N1' -178.0(8)
C1' C2' C17' N1' 62.1(10)
C17' N1' C18' C20' 60.2(9)
C17' N1' C18' C19' -177.2(8)
N1' C18' C20' C25' 57.6(12)
C19' C18' C20' C25' -62.9(13)
N1' C18' C20' C21' -123.3(9)
C19' C18' C20' C21' 116.2(10)
C25' C20' C21' C22' 2.1(16)
C18' C20' C21' C22' -177.0(10)
C20' C21' C22' C23' -1.9(18)
C21' C22' C23' C24' -1.0(19)
C22' C23' C24' C25' 3.6(19)
C21' C20' C25' C24' 0.4(16)
C18' C20' C25' C24' 179.5(10)
C23' C24' C25' C20' -3.3(18)
O2' C26' C27' O3' 175.7(8)
O1' C26' C27' O3' -6.7(12)
O2' C26' C27' C28' -63.6(12)
O1' C26' C27' C28' 114.0(9)
O3' C27' C28' C29' -156.3(9)
C26' C27' C28' C29' 83.9(11)
O3' C27' C28' C33' 28.1(13)
C26' C27' C28' C33' -91.6(11)
C33' C28' C29' C30' 1.3(17)
C27' C28' C29' C30' -174.2(10)
C28' C29' C30' C31' 2.2(18)
C29' C30' C31' C32' -3(2)
C30' C31' C32' C33' 1(2)
C29' C28' C33' C32' -3.8(17)
C27' C28' C33' C32' 171.8(10)
C31' C32' C33' C28' 2.8(19)
